data_7010934
loop_
_publ_author_name
'Peter C. Junk'
'Brian J. McCool'
'Boujemaa Moubaraki'
'Keith S. Murray'
'Leone Spiccia'
'John D. Cashion'
'Jonathan W. Steed'

_publ_section_title
;
 Utilization of crown ethers to stabilize the dinuclear \m-oxo bridged
 iron(III) aqua ion, [(H2O)5Fe(\m-O)Fe(OH2)5]4+
;
_journal_issue 6
_journal_name_full 'J. Chem. Soc., Dalton Trans.'
_journal_page_first 1024
_journal_page_last 1029
_journal_paper_doi 10.1039/b105691n
_journal_year 2002
_chemical_formula_sum 'C20 H68 Fe2 N5 O39.5'
_chemical_formula_weight 1122.49
_chemical_name_systematic
; 
? 
;
_space_group_IT_number 14
_symmetry_cell_setting monoclinic
_symmetry_space_group_name_Hall '-P 2yab'
_symmetry_space_group_name_H-M 'P 1 21/a 1'
_atom_sites_solution_hydrogens geom
_atom_sites_solution_primary direct
_atom_sites_solution_secondary difmap
_audit_creation_method SHELXL-97
_cell_angle_alpha 90.00
_cell_angle_beta 110.860(2)
_cell_angle_gamma 90.00
_cell_formula_units_Z 4
_cell_length_a 15.7399(7)
_cell_length_b 14.7129(4)
_cell_length_c 22.0035(10)
_cell_measurement_temperature 123(2)
_cell_volume 4761.6(3)
_computing_cell_refinement DENZO-SMN
_computing_data_reduction DENZO-SMN
_computing_structure_refinement 'SHELXL-97 (Sheldrick, 1997)'
_computing_structure_solution 'SHELXS-97 (Sheldrick, 1990)'
_diffrn_ambient_temperature 123(2)
_diffrn_measured_fraction_theta_full 0.991
_diffrn_measured_fraction_theta_max 0.991
_diffrn_measurement_device_type KappaCCD
_diffrn_measurement_method '2o phi frames'
_diffrn_radiation_monochromator graphite
_diffrn_radiation_source 'fine-focus sealed tube'
_diffrn_radiation_type MoK\a
_diffrn_radiation_wavelength 0.71070
_diffrn_reflns_av_R_equivalents 0.0336
_diffrn_reflns_av_sigmaI/netI 0.0470
_diffrn_reflns_limit_h_max 19
_diffrn_reflns_limit_h_min -19
_diffrn_reflns_limit_k_max 17
_diffrn_reflns_limit_k_min -17
_diffrn_reflns_limit_l_max 26
_diffrn_reflns_limit_l_min -26
_diffrn_reflns_number 16428
_diffrn_reflns_theta_full 25.50
_diffrn_reflns_theta_max 25.50
_diffrn_reflns_theta_min 3.10
_diffrn_standards_decay_% 0
_exptl_absorpt_coefficient_mu 0.725
_exptl_absorpt_correction_T_max 0.8990
_exptl_absorpt_correction_T_min 0.5946
_exptl_crystal_density_diffrn 1.566
_exptl_crystal_density_method 'not measured'
_exptl_crystal_F_000 2364
_exptl_crystal_size_max 0.80
_exptl_crystal_size_mid 0.60
_exptl_crystal_size_min 0.15
_refine_diff_density_max 1.099
_refine_diff_density_min -0.528
_refine_diff_density_rms 0.068
_refine_ls_extinction_coef 0.0023(4)
_refine_ls_extinction_expression Fc^*^=kFc[1+0.001xFc^2^\l^3^/sin(2\q)]^-1/4^
_refine_ls_extinction_method SHELXL
_refine_ls_goodness_of_fit_ref 1.017
_refine_ls_hydrogen_treatment mixed
_refine_ls_matrix_type full
_refine_ls_number_parameters 602
_refine_ls_number_reflns 8780
_refine_ls_number_restraints 0
_refine_ls_restrained_S_all 1.017
_refine_ls_R_factor_all 0.0536
_refine_ls_R_factor_gt 0.0434
_refine_ls_shift/su_max 0.000
_refine_ls_shift/su_mean 0.000
_refine_ls_structure_factor_coef Fsqd
_refine_ls_weighting_details 'calc w=1/[\s^2^(Fo^2^)+(0.0501P)^2^+6.4788P] where P=(Fo^2^+2Fc^2^)/3'
_refine_ls_weighting_scheme calc
_refine_ls_wR_factor_gt 0.1084
_refine_ls_wR_factor_ref 0.1160
_reflns_number_gt 7432
_reflns_number_total 8780
_reflns_threshold_expression >2sigma(I)
_cod_data_source_file b105691n.txt
_cod_data_source_block feno315
_cod_original_cell_volume 4761.5(3)
_cod_original_sg_symbol_H-M P21/a
_cod_original_formula_sum 'C20 H68 Fe2 N5 O39.50'
_cod_database_code 7010934

loop_
_symmetry_equiv_pos_as_xyz
'x, y, z'
'-x+1/2, y+1/2, -z'
'-x, -y, -z'
'x-1/2, -y-1/2, z'

loop_
_atom_site_label
_atom_site_type_symbol
_atom_site_fract_x
_atom_site_fract_y
_atom_site_fract_z
_atom_site_U_iso_or_equiv
_atom_site_adp_type
_atom_site_occupancy
_atom_site_symmetry_multiplicity
_atom_site_calc_flag
_atom_site_refinement_flags
_atom_site_disorder_assembly
_atom_site_disorder_group
Fe1 Fe 0.10631(2) 0.99137(2) 0.065326(17) 0.01935(11) Uani 1 1 d . . .
Fe2 Fe 0.26648(2) 1.00642(2) -0.321837(16) 0.01715(11) Uani 1 1 d . . .
O1 O 0.0000 1.0000 0.0000 0.0225(5) Uani 1 2 d S . .
O2 O 0.23011(12) 0.98067(13) 0.14709(9) 0.0275(4) Uani 1 1 d . . .
H22 H 0.2340 0.9732 0.1893 0.033 Uiso 1 1 d R . .
H21 H 0.2853 1.0051 0.1468 0.033 Uiso 1 1 d R . .
O3 O 0.14699(13) 0.87380(14) 0.03469(12) 0.0418(6) Uani 1 1 d . . .
H32 H 0.1123 0.8263 0.0157 0.050 Uiso 1 1 d R . .
H31 H 0.2003 0.8570 0.0420 0.050 Uiso 1 1 d R . .
O4 O 0.18686(13) 1.05281(14) 0.02340(9) 0.0339(5) Uani 1 1 d . . .
H42 H 0.1589 1.0619 -0.0188 0.041 Uiso 1 1 d R . .
H41 H 0.2245 1.0957 0.0421 0.041 Uiso 1 1 d R . .
O5 O 0.08910(15) 1.11098(14) 0.10767(10) 0.0406(5) Uani 1 1 d . . .
H52 H 0.0579 1.1604 0.0859 0.049 Uiso 1 1 d R . .
H51 H 0.1291 1.1260 0.1480 0.049 Uiso 1 1 d R . .
O6 O 0.05650(13) 0.92299(17) 0.12438(11) 0.0434(6) Uani 1 1 d . . .
H62 H -0.0009 0.9290 0.1220 0.052 Uiso 1 1 d R . .
H61 H 0.0888 0.8824 0.1548 0.052 Uiso 1 1 d R . .
O7 O 0.22932(12) 0.98072(12) -0.24528(8) 0.0239(4) Uani 1 1 d . . .
H72 H 0.1725 0.9624 -0.2486 0.029 Uiso 1 1 d R . .
H71 H 0.2581 0.9867 -0.2101 0.029 Uiso 1 1 d R . .
O8 O 0.29350(12) 1.01837(12) -0.40284(8) 0.0218(4) Uani 1 1 d . . .
H82 H 0.3170 1.0626 -0.4143 0.026 Uiso 1 1 d R . .
H81 H 0.3057 0.9656 -0.4240 0.026 Uiso 1 1 d R . .
O9 O 0.20065(12) 0.89215(12) -0.36232(9) 0.0249(4) Uani 1 1 d . . .
H92 H 0.2239 0.8352 -0.3435 0.030 Uiso 1 1 d R . .
H91 H 0.1432 0.8859 -0.4008 0.030 Uiso 1 1 d R . .
O10 O 0.15537(11) 1.08153(12) -0.35821(8) 0.0227(4) Uani 1 1 d . . .
H101 H 0.1262 1.0996 -0.3986 0.027 Uiso 1 1 d R . .
H102 H 0.1175 1.0959 -0.3379 0.027 Uiso 1 1 d R . .
O11 O 0.37826(12) 0.93209(12) -0.27808(8) 0.0243(4) Uani 1 1 d . . .
H112 H 0.4257 0.9301 -0.2921 0.029 Uiso 1 1 d R . .
H111 H 0.3709 0.8870 -0.2608 0.029 Uiso 1 1 d R . .
O12 O 0.33732(12) 1.11554(12) -0.28378(8) 0.0226(4) Uani 1 1 d . . .
H122 H 0.3904 1.1174 -0.2520 0.027 Uiso 1 1 d R . .
H121 H 0.3162 1.1742 -0.2931 0.027 Uiso 1 1 d R . .
O13 O 0.22888(13) 0.78861(13) 0.31814(8) 0.0276(4) Uani 1 1 d . . .
O14 O 0.21994(13) 0.91769(13) 0.26812(9) 0.0321(4) Uani 1 1 d . . .
O15 O 0.13543(12) 0.80366(12) 0.21889(9) 0.0261(4) Uani 1 1 d . . .
O16 O 0.32946(13) 0.85007(15) 0.08258(10) 0.0366(5) Uani 1 1 d . . .
O17 O 0.3172(2) 0.73853(17) 0.01789(12) 0.0603(7) Uani 1 1 d . . .
O18 O 0.45082(16) 0.7901(2) 0.07609(12) 0.0551(7) Uani 1 1 d . . .
O19 O 0.34593(16) 1.14819(15) 0.07591(11) 0.0439(5) Uani 1 1 d . . .
O20 O 0.48634(18) 1.1081(2) 0.10884(16) 0.0663(8) Uani 1 1 d . . .
O21 O 0.39876(13) 1.04746(14) 0.15392(10) 0.0347(5) Uani 1 1 d . . .
O22 O 0.29250(19) 0.63760(17) -0.23199(12) 0.0618(8) Uani 1 1 d . . .
O23 O 0.24486(19) 0.72712(15) -0.31429(10) 0.0545(7) Uani 1 1 d . . .
O24 O 0.35719(14) 0.76733(14) -0.22674(10) 0.0379(5) Uani 1 1 d . . .
O25 O 0.03134(14) 0.86125(15) -0.43554(9) 0.0368(5) Uani 1 1 d . . .
O26 O 0.04074(13) 0.92006(13) -0.52384(9) 0.0296(4) Uani 1 1 d . . .
O27 O -0.08600(13) 0.86084(14) -0.52401(9) 0.0323(5) Uani 1 1 d . . .
N1 N 0.19518(14) 0.83725(15) 0.26842(10) 0.0220(5) Uani 1 1 d . . .
N2 N 0.36526(17) 0.79228(17) 0.05849(11) 0.0326(5) Uani 1 1 d . . .
N3 N 0.41109(17) 1.10105(17) 0.11211(14) 0.0371(6) Uani 1 1 d . . .
N4 N 0.29814(17) 0.71015(16) -0.25761(12) 0.0329(5) Uani 1 1 d . . .
N5 N -0.00353(14) 0.88171(15) -0.49497(10) 0.0240(5) Uani 1 1 d . . .
O1A O 0.16640(15) 0.88184(15) -0.14868(11) 0.0411(5) Uani 1 1 d . . .
O2A O 0.30653(14) 1.00343(14) -0.11744(10) 0.0346(5) Uani 1 1 d . . .
O3A O 0.20797(13) 1.16037(14) -0.15703(9) 0.0330(5) Uani 1 1 d . . .
O4A O 0.06207(13) 1.11503(14) -0.27807(10) 0.0318(4) Uani 1 1 d . . .
O5A O 0.05532(13) 0.92076(14) -0.27834(10) 0.0343(5) Uani 1 1 d . . .
C1A C 0.2560(2) 0.8506(2) -0.11815(16) 0.0455(8) Uani 1 1 d . . .
H1A2 H 0.2817 0.8322 -0.1513 0.055 Uiso 1 1 calc R . .
H1A1 H 0.2565 0.7971 -0.0908 0.055 Uiso 1 1 calc R . .
C2A C 0.3120(2) 0.9252(2) -0.07701(15) 0.0401(7) Uani 1 1 d . . .
H2A2 H 0.2889 0.9407 -0.0419 0.048 Uiso 1 1 calc R . .
H2A1 H 0.3760 0.9053 -0.0568 0.048 Uiso 1 1 calc R . .
C3A C 0.3386(2) 1.0857(2) -0.08334(14) 0.0377(7) Uani 1 1 d . . .
H3A2 H 0.4059 1.0857 -0.0648 0.045 Uiso 1 1 calc R . .
H3A1 H 0.3153 1.0924 -0.0473 0.045 Uiso 1 1 calc R . .
C4A C 0.30553(19) 1.1623(2) -0.13060(14) 0.0328(6) Uani 1 1 d . . .
H4A2 H 0.3267 1.2210 -0.1083 0.039 Uiso 1 1 calc R . .
H4A1 H 0.3301 1.1561 -0.1660 0.039 Uiso 1 1 calc R . .
C5A C 0.1678(2) 1.2218(2) -0.20925(14) 0.0323(6) Uani 1 1 d . . .
H5A2 H 0.1989 1.2174 -0.2411 0.039 Uiso 1 1 calc R . .
H5A1 H 0.1740 1.2849 -0.1926 0.039 Uiso 1 1 calc R . .
C6A C 0.07011(19) 1.19848(19) -0.24115(13) 0.0299(6) Uani 1 1 d . . .
H6A2 H 0.0419 1.1904 -0.2078 0.036 Uiso 1 1 calc R . .
H6A1 H 0.0380 1.2484 -0.2705 0.036 Uiso 1 1 calc R . .
C7A C -0.02128(19) 1.0678(2) -0.29045(15) 0.0328(6) Uani 1 1 d . . .
H7A2 H -0.0725 1.1040 -0.3198 0.039 Uiso 1 1 calc R . .
H7A1 H -0.0319 1.0577 -0.2492 0.039 Uiso 1 1 calc R . .
C8A C -0.01546(19) 0.9788(2) -0.32132(14) 0.0315(6) Uani 1 1 d . . .
H8A2 H -0.0747 0.9472 -0.3333 0.038 Uiso 1 1 calc R . .
H8A1 H -0.0029 0.9898 -0.3617 0.038 Uiso 1 1 calc R . .
C9A C 0.0253(2) 0.8665(2) -0.23673(17) 0.0445(8) Uani 1 1 d . . .
H9A2 H -0.0211 0.8225 -0.2626 0.053 Uiso 1 1 calc R . .
H9A1 H -0.0022 0.9053 -0.2119 0.053 Uiso 1 1 calc R . .
C10A C 0.1052(2) 0.8173(2) -0.19144(17) 0.0468(8) Uani 1 1 d . . .
H10B H 0.0851 0.7727 -0.1657 0.056 Uiso 1 1 calc R . .
H10A H 0.1366 0.7840 -0.2164 0.056 Uiso 1 1 calc R . .
O1B O 0.33292(12) 0.86152(12) -0.44884(9) 0.0259(4) Uani 1 1 d . . .
O2B O 0.49463(12) 0.91195(14) -0.33738(9) 0.0309(4) Uani 1 1 d . . .
O3B O 0.49654(13) 1.10481(14) -0.36523(10) 0.0324(4) Uani 1 1 d . . .
O4B O 0.32819(13) 1.17349(12) -0.45474(9) 0.0265(4) Uani 1 1 d . . .
O5B O 0.31236(12) 1.01589(12) -0.53061(9) 0.0250(4) Uani 1 1 d . . .
C1B C 0.39979(19) 0.80024(19) -0.40825(14) 0.0310(6) Uani 1 1 d . . .
H1B2 H 0.4013 0.7450 -0.4335 0.037 Uiso 1 1 calc R . .
H1B1 H 0.3820 0.7817 -0.3712 0.037 Uiso 1 1 calc R . .
C2B C 0.4938(2) 0.8416(2) -0.38236(15) 0.0359(7) Uani 1 1 d . . .
H2B2 H 0.5392 0.7945 -0.3603 0.043 Uiso 1 1 calc R . .
H2B1 H 0.5096 0.8671 -0.4186 0.043 Uiso 1 1 calc R . .
C3B C 0.57431(19) 0.9689(2) -0.31857(15) 0.0365(7) Uani 1 1 d . . .
H3B2 H 0.6280 0.9312 -0.3148 0.044 Uiso 1 1 calc R . .
H3B1 H 0.5841 0.9955 -0.2753 0.044 Uiso 1 1 calc R . .
C4B C 0.56654(18) 1.0443(2) -0.36625(15) 0.0349(7) Uani 1 1 d . . .
H4B2 H 0.6250 1.0773 -0.3544 0.042 Uiso 1 1 calc R . .
H4B1 H 0.5519 1.0188 -0.4105 0.042 Uiso 1 1 calc R . .
C5B C 0.4924(2) 1.1831(2) -0.40380(15) 0.0347(7) Uani 1 1 d . . .
H5B2 H 0.4981 1.1655 -0.4456 0.042 Uiso 1 1 calc R . .
H5B1 H 0.5428 1.2250 -0.3808 0.042 Uiso 1 1 calc R . .
C6B C 0.4024(2) 1.22928(19) -0.41601(14) 0.0315(6) Uani 1 1 d . . .
H6B2 H 0.3956 1.2426 -0.3739 0.038 Uiso 1 1 calc R . .
H6B1 H 0.4011 1.2877 -0.4386 0.038 Uiso 1 1 calc R . .
C7B C 0.3138(2) 1.17544(19) -0.52311(13) 0.0296(6) Uani 1 1 d . . .
H7B2 H 0.3730 1.1740 -0.5295 0.035 Uiso 1 1 calc R . .
H7B1 H 0.2816 1.2319 -0.5430 0.035 Uiso 1 1 calc R . .
C8B C 0.25831(19) 1.09431(19) -0.55432(13) 0.0295(6) Uani 1 1 d . . .
H8B2 H 0.2026 1.0916 -0.5433 0.035 Uiso 1 1 calc R . .
H8B1 H 0.2402 1.0980 -0.6022 0.035 Uiso 1 1 calc R . .
C9B C 0.26300(19) 0.93353(19) -0.55136(13) 0.0280(6) Uani 1 1 d . . .
H9B2 H 0.2460 0.9261 -0.5989 0.034 Uiso 1 1 calc R . .
H9B1 H 0.2067 0.9346 -0.5411 0.034 Uiso 1 1 calc R . .
C10B C 0.3225(2) 0.85672(19) -0.51650(13) 0.0294(6) Uani 1 1 d . . .
H10D H 0.2946 0.7980 -0.5352 0.035 Uiso 1 1 calc R . .
H10C H 0.3827 0.8613 -0.5212 0.035 Uiso 1 1 calc R . .
O1S O 0.11616(12) 1.04585(14) -0.10800(9) 0.0298(4) Uani 1 1 d . . .
H1S2 H 0.1440 1.0827 -0.1281 0.036 Uiso 1 1 d R . .
H1S1 H 0.1266 0.9920 -0.1180 0.036 Uiso 1 1 d R . .
O2S O -0.01031(12) 1.24113(13) 0.02741(9) 0.0292(4) Uani 1 1 d . . .
H2S2 H 0.0150 1.2611 -0.0038 0.035 Uiso 1 1 d R . .
H2S1 H -0.0147 1.2915 0.0467 0.035 Uiso 1 1 d R . .
O3S O 0.48836(14) 1.10631(16) -0.19145(11) 0.0471(6) Uani 1 1 d . . .
H3S2 H 0.5184 1.0541 -0.1890 0.056 Uiso 1 1 d R . .
H3S1 H 0.5077 1.1455 -0.1574 0.056 Uiso 1 1 d R . .

loop_
_atom_site_aniso_label
_atom_site_aniso_U_11
_atom_site_aniso_U_22
_atom_site_aniso_U_33
_atom_site_aniso_U_23
_atom_site_aniso_U_13
_atom_site_aniso_U_12
Fe1 0.01598(19) 0.0220(2) 0.01921(19) 0.00070(13) 0.00525(14) 0.00028(14)
Fe2 0.01591(19) 0.01805(19) 0.01799(19) -0.00008(13) 0.00666(14) -0.00015(13)
O1 0.0198(13) 0.0247(13) 0.0225(13) 0.0002(10) 0.0069(10) -0.0013(10)
O2 0.0186(9) 0.0400(11) 0.0225(9) 0.0012(8) 0.0057(7) 0.0005(8)
O3 0.0194(10) 0.0299(11) 0.0691(15) -0.0173(10) 0.0073(10) 0.0015(9)
O4 0.0297(10) 0.0404(12) 0.0298(10) 0.0006(9) 0.0084(8) -0.0160(9)
O5 0.0435(12) 0.0355(12) 0.0282(10) -0.0109(9) -0.0052(9) 0.0141(10)
O6 0.0189(10) 0.0656(16) 0.0470(13) 0.0338(11) 0.0131(9) 0.0097(10)
O7 0.0188(9) 0.0337(10) 0.0192(9) 0.0023(7) 0.0069(7) -0.0010(8)
O8 0.0247(9) 0.0192(9) 0.0254(9) -0.0010(7) 0.0136(8) -0.0018(7)
O9 0.0256(9) 0.0202(9) 0.0263(9) -0.0007(7) 0.0059(8) -0.0039(8)
O10 0.0189(9) 0.0289(10) 0.0206(9) 0.0042(7) 0.0074(7) 0.0060(7)
O11 0.0225(9) 0.0256(9) 0.0268(9) 0.0048(7) 0.0112(8) 0.0045(8)
O12 0.0193(9) 0.0221(9) 0.0241(9) -0.0028(7) 0.0049(7) -0.0005(7)
O13 0.0330(10) 0.0257(10) 0.0215(9) 0.0045(7) 0.0065(8) 0.0035(8)
O14 0.0339(11) 0.0258(10) 0.0305(10) 0.0023(8) 0.0041(8) -0.0068(9)
O15 0.0233(9) 0.0254(10) 0.0245(9) -0.0007(7) 0.0025(7) 0.0014(8)
O16 0.0227(10) 0.0463(13) 0.0379(11) -0.0116(10) 0.0074(9) 0.0054(9)
O17 0.089(2) 0.0393(14) 0.0412(14) -0.0102(11) 0.0089(13) -0.0062(14)
O18 0.0353(13) 0.0801(19) 0.0504(14) -0.0080(13) 0.0160(11) 0.0235(13)
O19 0.0434(13) 0.0378(12) 0.0419(13) 0.0058(10) 0.0049(10) -0.0013(10)
O20 0.0433(15) 0.0610(17) 0.106(2) 0.0253(16) 0.0403(15) 0.0043(13)
O21 0.0294(10) 0.0340(11) 0.0440(12) 0.0110(9) 0.0172(9) 0.0011(9)
O22 0.0662(17) 0.0418(14) 0.0488(14) 0.0226(11) -0.0145(12) -0.0212(13)
O23 0.0833(18) 0.0288(12) 0.0268(11) 0.0053(9) -0.0106(11) 0.0008(12)
O24 0.0347(11) 0.0317(11) 0.0423(12) 0.0039(9) 0.0074(9) -0.0015(9)
O25 0.0316(11) 0.0413(12) 0.0265(10) 0.0105(9) -0.0030(8) -0.0101(9)
O26 0.0283(10) 0.0283(10) 0.0376(11) 0.0017(8) 0.0183(9) 0.0009(8)
O27 0.0240(10) 0.0388(11) 0.0275(10) 0.0066(8) 0.0012(8) -0.0085(9)
N1 0.0184(10) 0.0235(11) 0.0233(11) 0.0002(9) 0.0066(9) 0.0028(9)
N2 0.0391(14) 0.0296(13) 0.0274(12) 0.0013(10) 0.0098(10) 0.0043(11)
N3 0.0344(14) 0.0271(13) 0.0564(17) -0.0108(12) 0.0241(13) -0.0093(11)
N4 0.0376(14) 0.0272(13) 0.0309(13) 0.0068(10) 0.0085(11) 0.0062(11)
N5 0.0234(11) 0.0197(11) 0.0268(12) 0.0004(9) 0.0064(9) -0.0010(9)
O1A 0.0440(13) 0.0392(12) 0.0431(12) 0.0099(10) 0.0192(10) 0.0036(10)
O2A 0.0325(11) 0.0457(13) 0.0250(10) 0.0027(8) 0.0095(9) 0.0031(9)
O3A 0.0313(11) 0.0368(11) 0.0323(11) 0.0036(9) 0.0129(9) -0.0012(9)
O4A 0.0243(10) 0.0394(12) 0.0343(11) -0.0018(9) 0.0135(8) -0.0001(9)
O5A 0.0286(10) 0.0347(11) 0.0424(12) 0.0000(9) 0.0160(9) -0.0053(9)
C1A 0.049(2) 0.048(2) 0.0410(18) 0.0173(15) 0.0177(15) 0.0076(16)
C2A 0.0353(16) 0.0486(19) 0.0351(16) 0.0193(14) 0.0108(13) 0.0125(15)
C3A 0.0283(15) 0.055(2) 0.0279(14) -0.0035(13) 0.0072(12) -0.0032(14)
C4A 0.0241(14) 0.0390(17) 0.0345(15) -0.0088(13) 0.0093(12) -0.0076(12)
C5A 0.0382(16) 0.0317(15) 0.0286(14) 0.0000(11) 0.0140(12) -0.0013(13)
C6A 0.0349(15) 0.0284(15) 0.0282(14) 0.0006(11) 0.0136(12) 0.0076(12)
C7A 0.0211(13) 0.0407(17) 0.0357(15) 0.0037(13) 0.0090(12) 0.0034(12)
C8A 0.0201(13) 0.0435(17) 0.0278(14) 0.0001(12) 0.0048(11) -0.0051(12)
C9A 0.049(2) 0.0416(18) 0.0464(19) 0.0018(15) 0.0214(16) -0.0128(16)
C10A 0.056(2) 0.0305(17) 0.051(2) 0.0082(14) 0.0155(16) -0.0119(15)
O1B 0.0289(10) 0.0245(9) 0.0281(10) -0.0029(7) 0.0148(8) 0.0030(8)
O2B 0.0222(9) 0.0394(11) 0.0334(10) -0.0040(9) 0.0128(8) -0.0002(8)
O3B 0.0253(10) 0.0402(12) 0.0350(11) 0.0000(9) 0.0148(8) -0.0042(9)
O4B 0.0293(10) 0.0249(10) 0.0292(10) 0.0015(8) 0.0152(8) -0.0022(8)
O5B 0.0242(10) 0.0251(9) 0.0260(9) -0.0018(7) 0.0095(8) -0.0008(8)
C1B 0.0337(15) 0.0243(14) 0.0376(15) 0.0002(11) 0.0158(13) 0.0078(12)
C2B 0.0268(15) 0.0412(17) 0.0424(17) -0.0064(13) 0.0155(13) 0.0095(13)
C3B 0.0189(13) 0.0521(19) 0.0357(16) 0.0020(14) 0.0061(12) -0.0016(13)
C4B 0.0179(13) 0.0522(19) 0.0347(16) -0.0022(14) 0.0095(12) -0.0027(13)
C5B 0.0329(15) 0.0388(17) 0.0370(16) -0.0047(13) 0.0182(13) -0.0141(13)
C6B 0.0384(16) 0.0232(14) 0.0396(16) -0.0069(12) 0.0220(13) -0.0102(12)
C7B 0.0363(15) 0.0291(14) 0.0278(14) 0.0065(11) 0.0169(12) 0.0046(12)
C8B 0.0285(14) 0.0322(15) 0.0281(14) 0.0046(11) 0.0103(11) 0.0052(12)
C9B 0.0303(14) 0.0292(14) 0.0255(13) -0.0079(11) 0.0112(11) -0.0072(12)
C10B 0.0358(15) 0.0283(14) 0.0301(14) -0.0077(11) 0.0189(12) -0.0046(12)
O1S 0.0224(9) 0.0389(11) 0.0313(10) 0.0091(8) 0.0134(8) 0.0034(8)
O2S 0.0292(10) 0.0230(10) 0.0359(11) -0.0047(8) 0.0122(8) -0.0016(8)
O3S 0.0341(12) 0.0377(12) 0.0493(13) -0.0097(10) -0.0098(10) 0.0080(10)

loop_
_atom_type_symbol
_atom_type_description
_atom_type_scat_dispersion_real
_atom_type_scat_dispersion_imag
_atom_type_scat_source
C C 0.0033 0.0016 'International Tables Vol C Tables 4.2.6.8 and 6.1.1.4'
H H 0.0000 0.0000 'International Tables Vol C Tables 4.2.6.8 and 6.1.1.4'
O O 0.0106 0.0060 'International Tables Vol C Tables 4.2.6.8 and 6.1.1.4'
N N 0.0061 0.0033 'International Tables Vol C Tables 4.2.6.8 and 6.1.1.4'
Fe Fe 0.3463 0.8444 'International Tables Vol C Tables 4.2.6.8 and 6.1.1.4'

loop_
_geom_angle_atom_site_label_1
_geom_angle_atom_site_label_2
_geom_angle_atom_site_label_3
_geom_angle
_geom_angle_site_symmetry_1
_geom_angle_site_symmetry_3
_geom_angle_publ_flag
O1 Fe1 O6 94.98(6) . . ?
O1 Fe1 O4 99.27(6) . . ?
O6 Fe1 O4 165.59(8) . . ?
O1 Fe1 O3 96.26(6) . . ?
O6 Fe1 O3 91.70(10) . . ?
O4 Fe1 O3 84.66(9) . . ?
O1 Fe1 O5 93.85(6) . . ?
O6 Fe1 O5 89.47(10) . . ?
O4 Fe1 O5 91.68(9) . . ?
O3 Fe1 O5 169.68(8) . . ?
O1 Fe1 O2 177.04(5) . . ?
O6 Fe1 O2 82.38(8) . . ?
O4 Fe1 O2 83.42(8) . . ?
O3 Fe1 O2 85.20(8) . . ?
O5 Fe1 O2 84.79(8) . . ?
O12 Fe2 O10 90.10(7) . . ?
O12 Fe2 O8 92.28(7) . . ?
O10 Fe2 O8 91.63(7) . . ?
O12 Fe2 O11 88.46(7) . . ?
O10 Fe2 O11 175.46(7) . . ?
O8 Fe2 O11 92.73(7) . . ?
O12 Fe2 O7 94.99(7) . . ?
O10 Fe2 O7 87.99(7) . . ?
O8 Fe2 O7 172.71(7) . . ?
O11 Fe2 O7 87.84(7) . . ?
O12 Fe2 O9 176.38(7) . . ?
O10 Fe2 O9 92.64(7) . . ?
O8 Fe2 O9 85.27(7) . . ?
O11 Fe2 O9 88.99(7) . . ?
O7 Fe2 O9 87.48(7) . . ?
Fe1 O1 Fe1 180.0 . 3_575 ?
O14 N1 O13 120.6(2) . . ?
O14 N1 O15 120.4(2) . . ?
O13 N1 O15 118.9(2) . . ?
O17 N2 O16 119.7(3) . . ?
O17 N2 O18 121.3(3) . . ?
O16 N2 O18 119.0(2) . . ?
O20 N3 O19 120.4(3) . . ?
O20 N3 O21 119.7(3) . . ?
O19 N3 O21 119.8(2) . . ?
O22 N4 O23 119.9(3) . . ?
O22 N4 O24 119.7(2) . . ?
O23 N4 O24 120.5(2) . . ?
O26 N5 O25 121.7(2) . . ?
O26 N5 O27 121.2(2) . . ?
O25 N5 O27 117.1(2) . . ?
C1A O1A C10A 114.9(3) . . ?
C3A O2A C2A 115.1(2) . . ?
C5A O3A C4A 114.8(2) . . ?
C7A O4A C6A 114.3(2) . . ?
C9A O5A C8A 113.4(2) . . ?
O1A C1A C2A 108.9(3) . . ?
O2A C2A C1A 108.7(2) . . ?
O2A C3A C4A 107.8(2) . . ?
O3A C4A C3A 108.9(2) . . ?
O3A C5A C6A 108.9(2) . . ?
O4A C6A C5A 109.2(2) . . ?
O4A C7A C8A 108.3(2) . . ?
O5A C8A C7A 112.1(2) . . ?
O5A C9A C10A 108.1(3) . . ?
O1A C10A C9A 109.1(3) . . ?
C1B O1B C10B 113.7(2) . . ?
C2B O2B C3B 114.4(2) . . ?
C5B O3B C4B 111.7(2) . . ?
C6B O4B C7B 113.6(2) . . ?
C8B O5B C9B 112.8(2) . . ?
O1B C1B C2B 112.6(2) . . ?
O2B C2B C1B 108.6(2) . . ?
O2B C3B C4B 112.5(2) . . ?
O3B C4B C3B 108.8(2) . . ?
O3B C5B C6B 108.3(2) . . ?
O4B C6B C5B 111.3(2) . . ?
O4B C7B C8B 108.2(2) . . ?
O5B C8B C7B 107.7(2) . . ?
O5B C9B C10B 108.0(2) . . ?
O1B C10B C9B 108.3(2) . . ?

loop_
_geom_bond_atom_site_label_1
_geom_bond_atom_site_label_2
_geom_bond_distance
_geom_bond_site_symmetry_2
_geom_bond_publ_flag
Fe1 O1 1.7803(4) . ?
Fe1 O6 2.010(2) . ?
Fe1 O4 2.0270(19) . ?
Fe1 O3 2.041(2) . ?
Fe1 O5 2.054(2) . ?
Fe1 O2 2.1358(18) . ?
Fe2 O12 1.9640(17) . ?
Fe2 O10 1.9808(17) . ?
Fe2 O8 1.9820(17) . ?
Fe2 O11 2.0030(17) . ?
Fe2 O7 2.0061(17) . ?
Fe2 O9 2.0089(18) . ?
O1 Fe1 1.7803(4) 3_575 ?
O13 N1 1.256(3) . ?
O14 N1 1.247(3) . ?
O15 N1 1.260(3) . ?
O16 N2 1.239(3) . ?
O17 N2 1.231(3) . ?
O18 N2 1.262(3) . ?
O19 N3 1.259(3) . ?
O20 N3 1.216(3) . ?
O21 N3 1.278(3) . ?
O22 N4 1.225(3) . ?
O23 N4 1.256(3) . ?
O24 N4 1.258(3) . ?
O25 N5 1.261(3) . ?
O26 N5 1.234(3) . ?
O27 N5 1.264(3) . ?
O1A C1A 1.406(4) . ?
O1A C10A 1.438(4) . ?
O2A C3A 1.419(4) . ?
O2A C2A 1.438(4) . ?
O3A C5A 1.421(3) . ?
O3A C4A 1.436(3) . ?
O4A C7A 1.423(3) . ?
O4A C6A 1.453(3) . ?
O5A C9A 1.417(4) . ?
O5A C8A 1.454(4) . ?
C1A C2A 1.494(5) . ?
C3A C4A 1.496(4) . ?
C5A C6A 1.485(4) . ?
C7A C8A 1.493(4) . ?
C9A C10A 1.485(5) . ?
O1B C1B 1.431(3) . ?
O1B C10B 1.441(3) . ?
O2B C2B 1.428(3) . ?
O2B C3B 1.441(3) . ?
O3B C5B 1.419(4) . ?
O3B C4B 1.423(4) . ?
O4B C6B 1.434(3) . ?
O4B C7B 1.440(3) . ?
O5B C8B 1.418(3) . ?
O5B C9B 1.424(3) . ?
C1B C2B 1.512(4) . ?
C3B C4B 1.501(4) . ?
C5B C6B 1.505(4) . ?
C7B C8B 1.494(4) . ?
C9B C10B 1.494(4) . ?

loop_
_geom_hbond_atom_site_label_D
_geom_hbond_atom_site_label_H
_geom_hbond_atom_site_label_A
_geom_hbond_distance_DH
_geom_hbond_distance_HA
_geom_hbond_distance_DA
_geom_hbond_angle_DHA
_geom_hbond_site_symmetry_A
O2 H22 O14 0.92 2.00 2.878(3) 160.3 .
O2 H21 O21 0.94 1.84 2.784(3) 174.5 .
O3 H32 O2S 0.89 1.84 2.695(3) 160.0 3_575
O3 H31 O16 0.83 1.91 2.707(3) 159.4 .
O4 H42 O1S 0.88 1.85 2.705(3) 162.1 .
O4 H41 O19 0.86 1.95 2.741(3) 152.4 .
O4 H41 O17 0.86 2.44 2.873(3) 111.3 2
O5 H52 O2S 0.91 1.80 2.695(3) 167.2 .
O5 H51 O22 0.91 1.83 2.735(3) 171.1 2
O6 H62 O1S 0.89 1.77 2.651(3) 171.0 3_575
O6 H61 O15 0.91 1.77 2.667(3) 169.8 .
O7 H72 O5A 0.91 1.83 2.718(3) 164.4 .
O7 H72 O1A 0.91 2.53 3.019(3) 114.1 .
O7 H71 O2A 0.75 1.92 2.658(3) 167.3 .
O8 H82 O4B 0.83 1.90 2.694(2) 160.4 .
O8 H81 O1B 0.96 1.73 2.680(2) 169.9 .
O9 H92 O23 0.95 1.70 2.641(3) 169.3 .
O9 H91 O25 1.00 1.69 2.617(3) 152.3 .
O10 H101 O27 0.88 1.69 2.571(2) 171.3 3_574
O10 H101 N5 0.88 2.46 3.308(3) 160.1 3_574
O10 H101 O26 0.88 2.59 3.249(3) 132.2 3_574
O10 H102 O4A 0.89 1.84 2.712(3) 165.8 .
O11 H112 O2B 0.90 1.74 2.617(3) 164.1 .
O11 H111 O24 0.79 1.96 2.744(3) 172.5 .
O12 H122 O3S 0.88 1.65 2.522(3) 172.5 .
O12 H121 O13 0.92 1.83 2.753(3) 175.6 2
O12 H121 O15 0.92 2.45 3.074(3) 125.4 2
O12 H121 N1 0.92 2.48 3.338(3) 155.0 2
O1S H1S2 O3A 0.91 1.78 2.684(3) 172.3 .
O1S H1S1 O1A 0.85 1.94 2.784(3) 168.3 .
O2S H2S2 O18 0.95 1.90 2.846(3) 170.4 2
O2S H2S1 O20 0.87 2.01 2.864(3) 167.7 4_585
O2S H2S1 O19 0.87 2.65 3.260(3) 128.3 4_585
O2S H2S1 N3 0.87 2.67 3.469(3) 153.4 4_585
O3S H3S2 O21 0.89 1.95 2.813(3) 161.1 3_675
O3S H3S1 O18 0.91 1.92 2.820(3) 169.9 3_675
O3S H3S1 O16 0.91 2.51 3.079(3) 121.5 3_675
O3S H3S1 N2 0.91 2.54 3.360(3) 149.9 3_675

loop_
_geom_torsion_atom_site_label_1
_geom_torsion_atom_site_label_2
_geom_torsion_atom_site_label_3
_geom_torsion_atom_site_label_4
_geom_torsion
_geom_torsion_site_symmetry_1
_geom_torsion_site_symmetry_2
_geom_torsion_site_symmetry_3
_geom_torsion_site_symmetry_4
_geom_torsion_publ_flag
O6 Fe1 O1 Fe1 7.89(7) . . . 3_575 ?
O4 Fe1 O1 Fe1 -174.25(7) . . . 3_575 ?
O3 Fe1 O1 Fe1 100.16(7) . . . 3_575 ?
O5 Fe1 O1 Fe1 -81.92(7) . . . 3_575 ?
O2 Fe1 O1 Fe1 -19.2(11) . . . 3_575 ?
C10A O1A C1A C2A 178.4(3) . . . . ?
C3A O2A C2A C1A 166.2(3) . . . . ?
O1A C1A C2A O2A -56.9(3) . . . . ?
C2A O2A C3A C4A -164.9(2) . . . . ?
C5A O3A C4A C3A -171.7(2) . . . . ?
O2A C3A C4A O3A 59.4(3) . . . . ?
C4A O3A C5A C6A 167.4(2) . . . . ?
C7A O4A C6A C5A 157.8(2) . . . . ?
O3A C5A C6A O4A -72.6(3) . . . . ?
C6A O4A C7A C8A -173.2(2) . . . . ?
C9A O5A C8A C7A 87.5(3) . . . . ?
O4A C7A C8A O5A 63.2(3) . . . . ?
C8A O5A C9A C10A -174.8(3) . . . . ?
C1A O1A C10A C9A -160.4(3) . . . . ?
O5A C9A C10A O1A 67.0(4) . . . . ?
C10B O1B C1B C2B 89.3(3) . . . . ?
C3B O2B C2B C1B -168.5(2) . . . . ?
O1B C1B C2B O2B 68.3(3) . . . . ?
C2B O2B C3B C4B 84.1(3) . . . . ?
C5B O3B C4B C3B 173.4(2) . . . . ?
O2B C3B C4B O3B 66.1(3) . . . . ?
C4B O3B C5B C6B 163.9(2) . . . . ?
C7B O4B C6B C5B -79.0(3) . . . . ?
O3B C5B C6B O4B -65.3(3) . . . . ?
C6B O4B C7B C8B 161.4(2) . . . . ?
C9B O5B C8B C7B 173.3(2) . . . . ?
O4B C7B C8B O5B -67.5(3) . . . . ?
C8B O5B C9B C10B -172.4(2) . . . . ?
C1B O1B C10B C9B -170.8(2) . . . . ?
O5B C9B C10B O1B 69.4(3) . . . . ?
